data_7111568
loop_
_publ_author_name
'Wen, Bo'
'Petersen, Jeffrey L.'
'Wang, Kung K.'

_publ_section_title
;
 Synthesis of 4,5-diheteroarylphenanthrenes and their dinuclear
 ruthenium(ii) bis(2,2&#x2032;:6&#x2032;,2&#x2033;-terpyridine) complexes
 possessing severe helical twists
;
_journal_issue 11
_journal_name_full 'Chemical Communications'
_journal_page_first 1938
_journal_page_last 1940
_journal_paper_doi 10.1039/b921667g
_journal_volume 46
_journal_year 2010
_chemical_formula_sum 'C46 H40 N2'
_chemical_formula_weight 620.80
_chemical_name_systematic
;
?
;
_space_group_IT_number 15
_symmetry_cell_setting monoclinic
_symmetry_space_group_name_Hall '-C 2yc'
_symmetry_space_group_name_H-M 'C 1 2/c 1'
_atom_sites_solution_hydrogens geom
_atom_sites_solution_primary direct
_atom_sites_solution_secondary difmap
_audit_creation_method SHELXL-97
_cell_angle_alpha 90.00
_cell_angle_beta 116.370(1)
_cell_angle_gamma 90.00
_cell_formula_units_Z 4
_cell_length_a 17.9360(11)
_cell_length_b 10.3982(7)
_cell_length_c 20.0030(13)
_cell_measurement_reflns_used 6470
_cell_measurement_temperature 293(2)
_cell_measurement_theta_max 27.51
_cell_measurement_theta_min 2.27
_cell_volume 3342.4(4)
_computing_cell_refinement 'SMART version 5.6'
_computing_data_collection 'SMART version 5.6'
_computing_data_reduction 'SAINT version 5/6.0'
_computing_publication_material 'SHELXTL 6.1'
_computing_structure_refinement 'SHELXTL 6.1'
_computing_structure_solution 'SHELXTL 6.1'
_diffrn_ambient_temperature 293(2)
_diffrn_measured_fraction_theta_full 0.989
_diffrn_measured_fraction_theta_max 0.989
_diffrn_measurement_device_type 'Siemens P4 automated diffractometer'
_diffrn_measurement_method 'Smart 1K CCD detector'
_diffrn_radiation_monochromator graphite
_diffrn_radiation_source 'fine-focus sealed tube'
_diffrn_radiation_type MoK\a
_diffrn_radiation_wavelength 0.71073
_diffrn_reflns_av_R_equivalents 0.0439
_diffrn_reflns_av_sigmaI/netI 0.0718
_diffrn_reflns_limit_h_max 23
_diffrn_reflns_limit_h_min -23
_diffrn_reflns_limit_k_max 12
_diffrn_reflns_limit_k_min -13
_diffrn_reflns_limit_l_max 23
_diffrn_reflns_limit_l_min -25
_diffrn_reflns_number 11121
_diffrn_reflns_theta_full 27.51
_diffrn_reflns_theta_max 27.51
_diffrn_reflns_theta_min 2.27
_diffrn_standards_decay_% none
_exptl_absorpt_coefficient_mu 0.071
_exptl_absorpt_correction_T_max 0.986
_exptl_absorpt_correction_T_min 0.969
_exptl_absorpt_correction_type semi-empirical
_exptl_absorpt_process_details SADABS
_exptl_crystal_colour colorless
_exptl_crystal_density_diffrn 1.234
_exptl_crystal_density_method 'not measured'
_exptl_crystal_description 'irregular crstyalline fragment'
_exptl_crystal_F_000 1320
_exptl_crystal_size_max 0.44
_exptl_crystal_size_mid 0.30
_exptl_crystal_size_min 0.20
_refine_diff_density_max 0.260
_refine_diff_density_min -0.213
_refine_diff_density_rms 0.044
_refine_ls_extinction_method none
_refine_ls_goodness_of_fit_ref 1.046
_refine_ls_hydrogen_treatment riding
_refine_ls_matrix_type full
_refine_ls_number_parameters 220
_refine_ls_number_reflns 3820
_refine_ls_number_restraints 0
_refine_ls_restrained_S_all 1.046
_refine_ls_R_factor_all 0.0683
_refine_ls_R_factor_gt 0.0554
_refine_ls_shift/su_max 0.000
_refine_ls_shift/su_mean 0.000
_refine_ls_structure_factor_coef Fsqd
_refine_ls_weighting_details 'calc w=1/[\s^2^(Fo^2^)+(0.0635P)^2^+1.8237P] where P=(Fo^2^+2Fc^2^)/3'
_refine_ls_weighting_scheme calc
_refine_ls_wR_factor_gt 0.1495
_refine_ls_wR_factor_ref 0.1605
_reflns_number_gt 3052
_reflns_number_total 3820
_reflns_threshold_expression >2sigma(I)
_cod_data_source_file b921667gsup1.cif
_cod_data_source_block bw7ccd
_cod_original_sg_symbol_H-M C2/c
_cod_database_code 7111568

loop_
_symmetry_equiv_pos_as_xyz
'x, y, z'
'-x, y, -z+1/2'
'x+1/2, y+1/2, z'
'-x+1/2, y+1/2, -z+1/2'
'-x, -y, -z'
'x, -y, z-1/2'
'-x+1/2, -y+1/2, -z'
'x+1/2, -y+1/2, z-1/2'

loop_
_atom_site_label
_atom_site_type_symbol
_atom_site_fract_x
_atom_site_fract_y
_atom_site_fract_z
_atom_site_U_iso_or_equiv
_atom_site_adp_type
_atom_site_occupancy
_atom_site_symmetry_multiplicity
_atom_site_calc_flag
_atom_site_refinement_flags
N1 N 0.16446(13) 0.16880(19) 0.39840(12) 0.0695(5) Uani 1 1 d .
C1 C 0.00610(11) 0.78913(14) 0.21912(10) 0.0422(4) Uani 1 1 d .
H1 H 0.0046 0.8671 0.1958 0.051 Uiso 1 1 calc R
C2 C 0.02139(9) 0.67353(13) 0.18782(9) 0.0344(3) Uani 1 1 d .
C3 C 0.04584(10) 0.67354(14) 0.12838(9) 0.0369(3) Uani 1 1 d .
C4 C 0.08749(9) 0.56451(14) 0.12276(9) 0.0364(3) Uani 1 1 d .
C5 C 0.13119(11) 0.54096(16) 0.07389(10) 0.0467(4) Uani 1 1 d .
H5A H 0.0912 0.5277 0.0223 0.056 Uiso 1 1 calc R
H5B H 0.1669 0.6128 0.0765 0.056 Uiso 1 1 calc R
C6 C 0.18113(10) 0.42207(16) 0.10598(10) 0.0430(4) Uani 1 1 d .
C7 C 0.23647(12) 0.36343(18) 0.08427(12) 0.0538(5) Uani 1 1 d .
H7 H 0.2449 0.3968 0.0450 0.065 Uiso 1 1 calc R
C8 C 0.27863(12) 0.2552(2) 0.12167(12) 0.0588(5) Uani 1 1 d .
H8 H 0.3149 0.2138 0.1070 0.071 Uiso 1 1 calc R
C9 C 0.26702(12) 0.2080(2) 0.18104(12) 0.0577(5) Uani 1 1 d .
H9 H 0.2965 0.1356 0.2064 0.069 Uiso 1 1 calc R
C10 C 0.21240(11) 0.26645(18) 0.20330(11) 0.0492(4) Uani 1 1 d .
H10 H 0.2058 0.2343 0.2437 0.059 Uiso 1 1 calc R
C11 C 0.16730(9) 0.37404(15) 0.16463(9) 0.0380(4) Uani 1 1 d .
C12 C 0.10512(9) 0.45884(14) 0.17341(8) 0.0332(3) Uani 1 1 d .
C13 C 0.06972(8) 0.45178(13) 0.22275(8) 0.0306(3) Uani 1 1 d .
C14 C 0.02172(8) 0.55848(13) 0.22618(8) 0.0302(3) Uani 1 1 d .
C15 C 0.09697(9) 0.35056(14) 0.28206(9) 0.0339(3) Uani 1 1 d .
C16 C 0.08908(10) 0.21948(15) 0.26807(11) 0.0448(4) Uani 1 1 d .
H16 H 0.0609 0.1891 0.2194 0.054 Uiso 1 1 calc R
C17 C 0.12366(13) 0.13374(18) 0.32749(14) 0.0597(5) Uani 1 1 d .
H17 H 0.1178 0.0462 0.3168 0.072 Uiso 1 1 calc R
C18 C 0.17095(14) 0.2953(2) 0.41121(11) 0.0642(6) Uani 1 1 d .
H18 H 0.1991 0.3229 0.4604 0.077 Uiso 1 1 calc R
C19 C 0.13869(11) 0.38735(17) 0.35633(9) 0.0460(4) Uani 1 1 d .
H19 H 0.1448 0.4741 0.3690 0.055 Uiso 1 1 calc R
C20 C 0.02981(11) 0.79470(16) 0.07810(10) 0.0466(4) Uani 1 1 d .
C21 C 0.03073(17) 0.7670(2) 0.00274(13) 0.0703(6) Uani 1 1 d .
H21A H 0.0870 0.7535 0.0106 0.105 Uiso 1 1 calc R
H21B H 0.0074 0.8389 -0.0301 0.105 Uiso 1 1 calc R
H21C H -0.0016 0.6914 -0.0192 0.105 Uiso 1 1 calc R
C22 C 0.09782(14) 0.89559(19) 0.11957(14) 0.0680(6) Uani 1 1 d .
H22A H 0.1002 0.9121 0.1677 0.102 Uiso 1 1 calc R
H22B H 0.0849 0.9739 0.0912 0.102 Uiso 1 1 calc R
H22C H 0.1507 0.8636 0.1256 0.102 Uiso 1 1 calc R
C23 C -0.05873(13) 0.8482(2) 0.05485(13) 0.0616(5) Uani 1 1 d .
H23A H -0.0991 0.7832 0.0283 0.092 Uiso 1 1 calc R
H23B H -0.0677 0.9218 0.0232 0.092 Uiso 1 1 calc R
H23C H -0.0644 0.8730 0.0986 0.092 Uiso 1 1 calc R

loop_
_atom_site_aniso_label
_atom_site_aniso_U_11
_atom_site_aniso_U_22
_atom_site_aniso_U_33
_atom_site_aniso_U_23
_atom_site_aniso_U_13
_atom_site_aniso_U_12
N1 0.0806(12) 0.0660(11) 0.0713(13) 0.0338(10) 0.0421(11) 0.0302(9)
C1 0.0542(9) 0.0271(7) 0.0529(10) 0.0046(6) 0.0305(8) 0.0009(6)
C2 0.0371(7) 0.0291(7) 0.0399(8) 0.0029(6) 0.0196(6) 0.0011(5)
C3 0.0416(8) 0.0341(7) 0.0381(8) 0.0070(6) 0.0204(7) 0.0009(6)
C4 0.0409(8) 0.0371(8) 0.0362(8) 0.0031(6) 0.0217(6) -0.0004(6)
C5 0.0581(10) 0.0454(9) 0.0512(10) 0.0068(7) 0.0375(9) 0.0041(7)
C6 0.0444(8) 0.0436(9) 0.0488(9) -0.0001(7) 0.0276(7) 0.0001(7)
C7 0.0589(11) 0.0565(11) 0.0638(12) -0.0006(9) 0.0432(10) 0.0026(8)
C8 0.0559(11) 0.0617(11) 0.0751(13) -0.0025(10) 0.0440(11) 0.0102(9)
C9 0.0529(10) 0.0588(11) 0.0694(13) 0.0117(9) 0.0345(10) 0.0204(8)
C10 0.0483(9) 0.0553(10) 0.0505(10) 0.0095(8) 0.0277(8) 0.0140(8)
C11 0.0363(7) 0.0417(8) 0.0395(8) -0.0024(6) 0.0200(7) 0.0010(6)
C12 0.0339(7) 0.0328(7) 0.0337(8) -0.0003(6) 0.0158(6) 0.0009(5)
C13 0.0321(7) 0.0282(6) 0.0317(7) 0.0007(5) 0.0143(6) 0.0000(5)
C14 0.0324(7) 0.0275(7) 0.0313(7) -0.0006(5) 0.0147(6) -0.0011(5)
C15 0.0330(7) 0.0333(7) 0.0399(8) 0.0057(6) 0.0203(6) 0.0044(5)
C16 0.0451(9) 0.0334(8) 0.0585(10) 0.0037(7) 0.0253(8) 0.0034(6)
C17 0.0614(11) 0.0373(9) 0.0878(16) 0.0201(10) 0.0398(12) 0.0123(8)
C18 0.0751(14) 0.0765(14) 0.0428(10) 0.0190(9) 0.0277(10) 0.0318(11)
C19 0.0522(9) 0.0470(9) 0.0396(9) 0.0051(7) 0.0212(8) 0.0118(7)
C20 0.0579(10) 0.0390(8) 0.0508(10) 0.0143(7) 0.0312(9) 0.0059(7)
C21 0.1020(17) 0.0651(13) 0.0604(12) 0.0277(11) 0.0511(13) 0.0253(12)
C22 0.0763(14) 0.0470(11) 0.0843(16) 0.0204(10) 0.0389(12) -0.0070(9)
C23 0.0666(12) 0.0592(12) 0.0625(12) 0.0243(10) 0.0320(10) 0.0182(9)

loop_
_atom_type_symbol
_atom_type_description
_atom_type_scat_dispersion_real
_atom_type_scat_dispersion_imag
_atom_type_scat_source
C C 0.0033 0.0016 'International Tables Vol C Tables 4.2.6.8 and 6.1.1.4'
H H 0.0000 0.0000 'International Tables Vol C Tables 4.2.6.8 and 6.1.1.4'
N N 0.0061 0.0033 'International Tables Vol C Tables 4.2.6.8 and 6.1.1.4'

loop_
_geom_angle_atom_site_label_1
_geom_angle_atom_site_label_2
_geom_angle_atom_site_label_3
_geom_angle
_geom_angle_site_symmetry_1
_geom_angle_site_symmetry_3
C17 N1 C18 115.84(17) . .
C1 C1 C2 122.67(9) 2 .
C14 C2 C1 115.16(13) . .
C14 C2 C3 121.14(13) . .
C1 C2 C3 123.19(13) . .
C4 C3 C2 116.04(13) . .
C4 C3 C20 124.03(14) . .
C2 C3 C20 119.82(13) . .
C3 C4 C12 121.79(13) . .
C3 C4 C5 129.25(13) . .
C12 C4 C5 108.45(13) . .
C6 C5 C4 103.82(13) . .
C7 C6 C11 121.64(16) . .
C7 C6 C5 127.18(16) . .
C11 C6 C5 111.17(13) . .
C8 C7 C6 119.05(17) . .
C7 C8 C9 120.05(16) . .
C8 C9 C10 121.21(18) . .
C9 C10 C11 119.51(17) . .
C6 C11 C10 118.51(14) . .
C6 C11 C12 107.99(13) . .
C10 C11 C12 133.47(14) . .
C13 C12 C4 121.00(13) . .
C13 C12 C11 130.71(13) . .
C4 C12 C11 108.18(12) . .
C12 C13 C14 117.95(12) . .
C12 C13 C15 120.51(12) . .
C14 C13 C15 120.07(12) . .
C2 C14 C13 119.18(12) . .
C2 C14 C14 118.21(9) . 2
C13 C14 C14 122.36(9) . 2
C16 C15 C19 116.45(15) . .
C16 C15 C13 124.30(15) . .
C19 C15 C13 119.07(14) . .
C15 C16 C17 119.38(18) . .
N1 C17 C16 124.21(18) . .
N1 C18 C19 124.2(2) . .
C18 C19 C15 119.88(18) . .
C22 C20 C21 107.67(17) . .
C22 C20 C23 112.21(16) . .
C21 C20 C23 103.22(17) . .
C22 C20 C3 109.15(15) . .
C21 C20 C3 113.67(15) . .
C23 C20 C3 110.84(14) . .

loop_
_geom_bond_atom_site_label_1
_geom_bond_atom_site_label_2
_geom_bond_distance
_geom_bond_site_symmetry_2
N1 C17 1.326(3) .
N1 C18 1.335(3) .
C1 C1 1.347(3) 2
C1 C2 1.437(2) .
C2 C14 1.4198(19) .
C2 C3 1.439(2) .
C3 C4 1.389(2) .
C3 C20 1.557(2) .
C4 C12 1.431(2) .
C4 C5 1.520(2) .
C5 C6 1.494(2) .
C6 C7 1.389(2) .
C6 C11 1.395(2) .
C7 C8 1.376(3) .
C8 C9 1.384(3) .
C9 C10 1.384(2) .
C10 C11 1.396(2) .
C11 C12 1.4919(19) .
C12 C13 1.3926(19) .
C13 C14 1.4246(18) .
C13 C15 1.4964(19) .
C14 C14 1.475(3) 2
C15 C16 1.386(2) .
C15 C19 1.388(2) .
C16 C17 1.392(3) .
C18 C19 1.376(3) .
C20 C22 1.542(3) .
C20 C21 1.542(3) .
C20 C23 1.547(3) .
